data_7104889
loop_
_publ_author_name
'Clarke, Caroline S.'
'Haynes, Delia A.'
'Rawson, Jeremy M.'
'Bond, Andrew D.'

_publ_section_title
;
 Small molecule fixation by a dithiadiazolyl radical: X-ray crystal structures
 of (CF3C6H3FCNSSN)2and (CF3C6H3FCNSSN)2&#x02D9;G (G = N2, Ar, CO2and SO2)
;
_journal_coden_ASTM CHCOFS
_journal_issue 22
_journal_name_full
;
 Chemical Communications (Cambridge, United Kingdom)
;
_journal_page_first 2774
_journal_page_last 2775
_journal_paper_doi 10.1039/b307509p
_journal_year 2003
_chemical_formula_moiety 'C8 H3 F4 N2 S2, 0.26 SO2'
_chemical_formula_sum 'C8 H3 F4 N2 S2'
_chemical_formula_weight 267.24
_space_group_IT_number 60
_symmetry_cell_setting orthorhombic
_symmetry_space_group_name_Hall '-P 2n 2ab'
_symmetry_space_group_name_H-M 'P b c n'
_atom_sites_solution_hydrogens geom
_atom_sites_solution_primary direct
_atom_sites_solution_secondary difmap
_cell_angle_alpha 90.00
_cell_angle_beta 90.00
_cell_angle_gamma 90.00
_cell_formula_units_Z 16
_cell_length_a 17.1333(3)
_cell_length_b 23.2358(4)
_cell_length_c 10.6538(2)
_cell_measurement_reflns_used 15972
_cell_measurement_temperature 180(2)
_cell_measurement_theta_max 27.48
_cell_measurement_theta_min 1.02
_cell_volume 4241.34(13)
_computing_cell_refinement 'HKL Scalepack (Otwinowski & Minor, 1997)'
_computing_data_collection 'Collect (Nonius, 1998)'
_computing_data_reduction
;
HKL Denzo and Scalepack (Otwinowski & Minor, 1997)
;
_computing_molecular_graphics 'SHELXTL v6.12 (Bruker AXS, 2001)'
_computing_publication_material 'SHELXTL v6.12 (Bruker AXS, 2001)'
_computing_structure_refinement 'SHELXTL v6.12 (Bruker AXS, 2001)'
_computing_structure_solution 'SIR-92 (Altomare et al., 1994)'
_diffrn_ambient_temperature 180(2)
_diffrn_measured_fraction_theta_full 0.996
_diffrn_measured_fraction_theta_max 0.996
_diffrn_measurement_device_type 'Nonius KappaCCD'
_diffrn_measurement_method 'Thin slice \w and \f scans'
_diffrn_radiation_monochromator graphite
_diffrn_radiation_source 'fine-focus sealed tube'
_diffrn_radiation_type MoK\a
_diffrn_radiation_wavelength 0.7107
_diffrn_reflns_av_R_equivalents 0.0614
_diffrn_reflns_av_sigmaI/netI 0.0531
_diffrn_reflns_limit_h_max 22
_diffrn_reflns_limit_h_min -22
_diffrn_reflns_limit_k_max 30
_diffrn_reflns_limit_k_min -23
_diffrn_reflns_limit_l_max 13
_diffrn_reflns_limit_l_min -13
_diffrn_reflns_number 21236
_diffrn_reflns_theta_full 27.48
_diffrn_reflns_theta_max 27.48
_diffrn_reflns_theta_min 3.52
_diffrn_standards_number 0
_exptl_absorpt_coefficient_mu 0.529
_exptl_absorpt_correction_T_max 0.981
_exptl_absorpt_correction_T_min 0.917
_exptl_absorpt_correction_type multi-scan
_exptl_absorpt_process_details 'Sortav Blessing (1995)'
_exptl_crystal_colour red
_exptl_crystal_density_diffrn 1.674
_exptl_crystal_density_method 'not measured'
_exptl_crystal_description plate
_exptl_crystal_F_000 2128
_exptl_crystal_size_max 0.21
_exptl_crystal_size_mid 0.16
_exptl_crystal_size_min 0.07
_refine_diff_density_max 0.651
_refine_diff_density_min -0.466
_refine_diff_density_rms 0.106
_refine_ls_extinction_method none
_refine_ls_goodness_of_fit_ref 1.071
_refine_ls_hydrogen_treatment constr
_refine_ls_matrix_type full
_refine_ls_number_parameters 289
_refine_ls_number_reflns 4847
_refine_ls_number_restraints 0
_refine_ls_restrained_S_all 1.071
_refine_ls_R_factor_all 0.0780
_refine_ls_R_factor_gt 0.0519
_refine_ls_shift/su_max 0.000
_refine_ls_shift/su_mean 0.000
_refine_ls_structure_factor_coef Fsqd
_refine_ls_weighting_details 'calc w=1/[\s^2^(Fo^2^)+(0.0758P)^2^+1.4460P] where P=(Fo^2^+2Fc^2^)/3'
_refine_ls_weighting_scheme calc
_refine_ls_wR_factor_gt 0.1348
_refine_ls_wR_factor_ref 0.1460
_reflns_number_gt 3449
_reflns_number_total 4847
_reflns_threshold_expression I>2\s(I)
_cod_data_source_file b307509p.txt
_cod_data_source_block jr0250
_cod_original_sg_symbol_H-M Pbcn
_cod_database_code 7104889

loop_
_symmetry_equiv_pos_as_xyz
'x, y, z'
'-x+1/2, -y+1/2, z+1/2'
'x+1/2, -y+1/2, -z'
'-x, y, -z+1/2'
'-x, -y, -z'
'x-1/2, y-1/2, -z-1/2'
'-x-1/2, y-1/2, z'
'x, -y, z-1/2'

loop_
_atom_site_label
_atom_site_type_symbol
_atom_site_fract_x
_atom_site_fract_y
_atom_site_fract_z
_atom_site_U_iso_or_equiv
_atom_site_adp_type
_atom_site_occupancy
_atom_site_symmetry_multiplicity
_atom_site_calc_flag
_atom_site_refinement_flags
_atom_site_disorder_assembly
_atom_site_disorder_group
S11 S 0.60881(5) -0.04570(3) 0.67785(7) 0.0387(2) Uani 1 1 d . . .
S12 S 0.60252(4) -0.04589(3) 0.48138(7) 0.0365(2) Uani 1 1 d . . .
S21 S 0.78850(5) -0.04838(3) 0.65829(7) 0.0386(2) Uani 1 1 d . . .
S22 S 0.77884(5) -0.04577(3) 0.46312(7) 0.0393(2) Uani 1 1 d . . .
F23 F 0.76080(11) 0.23785(7) 0.37760(16) 0.0479(5) Uani 1 1 d . . .
F13 F 0.52519(10) 0.22774(7) 0.37220(16) 0.0475(4) Uani 1 1 d . . .
F241 F 0.85487(11) 0.31649(7) 0.68866(17) 0.0509(5) Uani 1 1 d . . .
F242 F 0.86871(11) 0.31724(7) 0.49027(18) 0.0526(5) Uani 1 1 d . . .
F243 F 0.75466(11) 0.32341(7) 0.5715(2) 0.0624(6) Uani 1 1 d . . .
F141 F 0.58806(12) 0.32422(7) 0.67759(18) 0.0557(5) Uani 1 1 d . . .
F142 F 0.59665(11) 0.32343(7) 0.47794(18) 0.0526(5) Uani 1 1 d . . .
F143 F 0.48495(10) 0.31146(8) 0.56662(19) 0.0580(5) Uani 1 1 d . . .
N21 N 0.79507(14) 0.02141(10) 0.6741(2) 0.0366(5) Uani 1 1 d . . .
N22 N 0.78341(15) 0.02458(10) 0.4545(2) 0.0368(5) Uani 1 1 d . . .
N11 N 0.60464(14) 0.02478(9) 0.6899(2) 0.0366(5) Uani 1 1 d . . .
N12 N 0.59643(14) 0.02443(9) 0.4696(2) 0.0337(5) Uani 1 1 d . . .
C14 C 0.57340(15) 0.23450(11) 0.5778(3) 0.0325(6) Uani 1 1 d . . .
C13 C 0.55470(15) 0.20105(11) 0.4737(2) 0.0323(6) Uani 1 1 d . . .
C26 C 0.83139(16) 0.13998(11) 0.6757(2) 0.0328(6) Uani 1 1 d . . .
H26 H 0.8468 0.1173 0.7457 0.039 Uiso 1 1 calc R . .
C22 C 0.77678(15) 0.14638(11) 0.4675(2) 0.0323(6) Uani 1 1 d . . .
H22 H 0.7564 0.1288 0.3939 0.039 Uiso 1 1 calc R . .
C27 C 0.82298(16) 0.29668(12) 0.5822(3) 0.0355(6) Uani 1 1 d . . .
C25 C 0.84037(15) 0.19921(11) 0.6795(2) 0.0324(6) Uani 1 1 d . . .
H25 H 0.8636 0.2168 0.7508 0.039 Uiso 1 1 calc R . .
C24 C 0.81547(14) 0.23323(11) 0.5792(2) 0.0282(5) Uani 1 1 d . . .
C23 C 0.78447(15) 0.20534(12) 0.4757(3) 0.0322(6) Uani 1 1 d . . .
C11 C 0.59076(15) 0.11499(10) 0.5792(2) 0.0286(5) Uani 1 1 d . . .
C16 C 0.60960(16) 0.14726(11) 0.6846(2) 0.0342(6) Uani 1 1 d . . .
H16 H 0.6282 0.1285 0.7581 0.041 Uiso 1 1 calc R . .
C17 C 0.56083(17) 0.29809(12) 0.5741(3) 0.0398(7) Uani 1 1 d . . .
C12 C 0.56325(15) 0.14251(11) 0.4720(2) 0.0323(6) Uani 1 1 d . . .
H12 H 0.5506 0.1210 0.3989 0.039 Uiso 1 1 calc R . .
C10 C 0.59823(16) 0.05157(11) 0.5802(2) 0.0315(6) Uani 1 1 d . . .
C20 C 0.79190(16) 0.05023(11) 0.5656(2) 0.0324(6) Uani 1 1 d . . .
C15 C 0.60143(16) 0.20659(12) 0.6834(3) 0.0376(6) Uani 1 1 d . . .
H15 H 0.6152 0.2283 0.7556 0.045 Uiso 1 1 calc R . .
C21 C 0.79975(14) 0.11344(11) 0.5697(2) 0.0279(5) Uani 1 1 d . . .

loop_
_atom_site_aniso_label
_atom_site_aniso_U_11
_atom_site_aniso_U_22
_atom_site_aniso_U_33
_atom_site_aniso_U_23
_atom_site_aniso_U_13
_atom_site_aniso_U_12
S11 0.0622(5) 0.0268(4) 0.0271(4) 0.0018(3) 0.0082(3) -0.0055(3)
S12 0.0538(4) 0.0272(4) 0.0284(4) -0.0029(3) -0.0006(3) -0.0062(3)
S21 0.0632(5) 0.0235(3) 0.0290(4) 0.0021(3) -0.0029(3) -0.0028(3)
S22 0.0656(5) 0.0250(4) 0.0273(4) -0.0030(3) 0.0066(3) -0.0052(3)
F23 0.0702(12) 0.0357(9) 0.0378(10) 0.0128(7) -0.0182(8) -0.0069(8)
F13 0.0642(11) 0.0435(9) 0.0347(10) 0.0042(8) -0.0113(8) -0.0013(8)
F241 0.0777(12) 0.0300(8) 0.0449(11) -0.0068(8) -0.0083(9) -0.0104(8)
F242 0.0704(12) 0.0384(9) 0.0490(11) 0.0088(8) 0.0113(9) -0.0163(8)
F243 0.0484(10) 0.0325(9) 0.1064(18) -0.0024(9) -0.0068(10) 0.0091(8)
F141 0.0804(13) 0.0351(9) 0.0516(12) -0.0138(8) -0.0041(10) -0.0004(8)
F142 0.0705(12) 0.0360(9) 0.0514(11) 0.0074(8) 0.0125(9) -0.0029(8)
F143 0.0476(10) 0.0475(10) 0.0790(15) -0.0047(10) 0.0027(9) 0.0123(8)
N21 0.0599(15) 0.0230(11) 0.0269(12) 0.0011(9) -0.0042(11) -0.0052(10)
N22 0.0588(15) 0.0287(12) 0.0227(12) -0.0018(9) 0.0037(10) -0.0049(11)
N11 0.0595(15) 0.0250(11) 0.0253(12) -0.0011(9) 0.0068(10) -0.0042(10)
N12 0.0500(13) 0.0273(11) 0.0238(12) -0.0022(9) -0.0014(10) -0.0050(10)
C14 0.0342(13) 0.0292(13) 0.0342(15) -0.0016(11) 0.0071(11) -0.0040(11)
C13 0.0329(13) 0.0380(14) 0.0260(13) 0.0051(11) -0.0011(11) -0.0034(11)
C26 0.0469(15) 0.0283(13) 0.0233(13) 0.0022(10) 0.0001(11) -0.0012(11)
C22 0.0399(14) 0.0341(14) 0.0229(13) -0.0008(11) 0.0006(11) -0.0052(11)
C27 0.0372(14) 0.0301(14) 0.0391(16) 0.0016(12) 0.0013(12) -0.0039(11)
C25 0.0422(15) 0.0280(13) 0.0271(14) -0.0032(11) 0.0008(11) -0.0033(11)
C24 0.0309(12) 0.0239(12) 0.0298(14) -0.0012(10) 0.0058(10) -0.0031(10)
C23 0.0355(13) 0.0348(14) 0.0262(13) 0.0081(11) 0.0000(11) -0.0037(11)
C11 0.0346(13) 0.0269(13) 0.0244(13) 0.0007(10) 0.0036(10) -0.0032(10)
C16 0.0492(16) 0.0318(14) 0.0216(13) 0.0001(11) 0.0000(11) -0.0002(12)
C17 0.0453(16) 0.0359(15) 0.0383(16) -0.0035(13) 0.0086(13) 0.0022(12)
C12 0.0386(14) 0.0316(13) 0.0267(14) -0.0025(11) -0.0004(11) -0.0076(11)
C10 0.0422(14) 0.0287(13) 0.0238(13) 0.0007(11) 0.0011(11) -0.0050(11)
C20 0.0465(15) 0.0286(14) 0.0221(13) -0.0005(10) 0.0010(11) -0.0051(11)
C15 0.0492(16) 0.0364(15) 0.0273(14) -0.0070(12) 0.0013(12) -0.0047(12)
C21 0.0372(13) 0.0228(12) 0.0238(13) 0.0000(10) 0.0020(10) -0.0030(10)

loop_
_atom_type_symbol
_atom_type_description
_atom_type_scat_dispersion_real
_atom_type_scat_dispersion_imag
_atom_type_scat_source
C C 0.0033 0.0016 'International Tables Vol C Tables 4.2.6.8 and 6.1.1.4'
H H 0.0000 0.0000 'International Tables Vol C Tables 4.2.6.8 and 6.1.1.4'
F F 0.0171 0.0103 'International Tables Vol C Tables 4.2.6.8 and 6.1.1.4'
N N 0.0061 0.0033 'International Tables Vol C Tables 4.2.6.8 and 6.1.1.4'
S S 0.1246 0.1234 'International Tables Vol C Tables 4.2.6.8 and 6.1.1.4'

loop_
_geom_angle_atom_site_label_1
_geom_angle_atom_site_label_2
_geom_angle_atom_site_label_3
_geom_angle
_geom_angle_site_symmetry_1
_geom_angle_site_symmetry_3
_geom_angle_publ_flag
N11 S11 S12 94.45(9) . . ?
N12 S12 S11 94.46(8) . . ?
N21 S21 S22 94.55(9) . . ?
N22 S22 S21 94.64(9) . . ?
C20 N21 S21 113.90(19) . . ?
C20 N22 S22 113.68(19) . . ?
C10 N11 S11 113.68(19) . . ?
C10 N12 S12 113.60(19) . . ?
C15 C14 C13 117.8(2) . . ?
C15 C14 C17 122.3(2) . . ?
C13 C14 C17 119.9(2) . . ?
F13 C13 C12 119.2(2) . . ?
F13 C13 C14 118.0(2) . . ?
C12 C13 C14 122.7(2) . . ?
C25 C26 C21 120.3(2) . . ?
C25 C26 H26 119.8 . . ?
C21 C26 H26 119.8 . . ?
C23 C22 C21 118.1(2) . . ?
C23 C22 H22 121.0 . . ?
C21 C22 H22 121.0 . . ?
F243 C27 F241 105.7(2) . . ?
F243 C27 F242 106.6(2) . . ?
F241 C27 F242 104.9(2) . . ?
F243 C27 C24 112.8(2) . . ?
F241 C27 C24 113.3(2) . . ?
F242 C27 C24 112.9(2) . . ?
C26 C25 C24 120.4(2) . . ?
C26 C25 H25 119.8 . . ?
C24 C25 H25 119.8 . . ?
C23 C24 C25 117.5(2) . . ?
C23 C24 C27 121.1(2) . . ?
C25 C24 C27 121.4(2) . . ?
F23 C23 C22 118.5(2) . . ?
F23 C23 C24 118.0(2) . . ?
C22 C23 C24 123.6(2) . . ?
C16 C11 C12 119.7(2) . . ?
C16 C11 C10 120.8(2) . . ?
C12 C11 C10 119.6(2) . . ?
C15 C16 C11 120.4(2) . . ?
C15 C16 H16 119.8 . . ?
C11 C16 H16 119.8 . . ?
F142 C17 F143 107.4(2) . . ?
F142 C17 F141 105.8(2) . . ?
F143 C17 F141 106.3(2) . . ?
F142 C17 C14 113.0(2) . . ?
F143 C17 C14 111.8(2) . . ?
F141 C17 C14 112.1(2) . . ?
C13 C12 C11 118.8(2) . . ?
C13 C12 H12 120.6 . . ?
C11 C12 H12 120.6 . . ?
N11 C10 N12 123.8(2) . . ?
N11 C10 C11 118.7(2) . . ?
N12 C10 C11 117.5(2) . . ?
N22 C20 N21 123.2(2) . . ?
N22 C20 C21 118.8(2) . . ?
N21 C20 C21 118.0(2) . . ?
C14 C15 C16 120.6(2) . . ?
C14 C15 H15 119.7 . . ?
C16 C15 H15 119.7 . . ?
C22 C21 C26 120.1(2) . . ?
C22 C21 C20 120.0(2) . . ?
C26 C21 C20 119.9(2) . . ?

loop_
_geom_bond_atom_site_label_1
_geom_bond_atom_site_label_2
_geom_bond_distance
_geom_bond_site_symmetry_2
_geom_bond_publ_flag
S11 N11 1.644(2) . ?
S11 S12 2.0959(10) . ?
S12 N12 1.642(2) . ?
S21 N21 1.634(2) . ?
S21 S22 2.0867(10) . ?
S22 N22 1.639(2) . ?
F23 C23 1.352(3) . ?
F13 C13 1.345(3) . ?
F241 C27 1.341(3) . ?
F242 C27 1.342(3) . ?
F243 C27 1.330(3) . ?
F141 C17 1.342(3) . ?
F142 C17 1.331(3) . ?
F143 C17 1.339(3) . ?
N21 C20 1.337(3) . ?
N22 C20 1.333(3) . ?
N11 C10 1.329(3) . ?
N12 C10 1.337(3) . ?
C14 C15 1.384(4) . ?
C14 C13 1.392(4) . ?
C14 C17 1.494(4) . ?
C13 C12 1.368(4) . ?
C26 C25 1.385(4) . ?
C26 C21 1.396(4) . ?
C26 H26 0.9500 . ?
C22 C23 1.379(4) . ?
C22 C21 1.389(4) . ?
C22 H22 0.9500 . ?
C27 C24 1.480(4) . ?
C25 C24 1.396(4) . ?
C25 H25 0.9500 . ?
C24 C23 1.384(4) . ?
C11 C16 1.389(4) . ?
C11 C12 1.391(4) . ?
C11 C10 1.479(3) . ?
C16 C15 1.386(4) . ?
C16 H16 0.9500 . ?
C12 H12 0.9500 . ?
C20 C21 1.475(3) . ?
C15 H15 0.9500 . ?

loop_
_geom_torsion_atom_site_label_1
_geom_torsion_atom_site_label_2
_geom_torsion_atom_site_label_3
_geom_torsion_atom_site_label_4
_geom_torsion
_geom_torsion_site_symmetry_1
_geom_torsion_site_symmetry_2
_geom_torsion_site_symmetry_3
_geom_torsion_site_symmetry_4
_geom_torsion_publ_flag
N11 S11 S12 N12 -0.70(12) . . . . ?
N21 S21 S22 N22 -0.49(13) . . . . ?
S22 S21 N21 C20 0.1(2) . . . . ?
S21 S22 N22 C20 0.9(2) . . . . ?
S12 S11 N11 C10 0.9(2) . . . . ?
S11 S12 N12 C10 0.4(2) . . . . ?
C15 C14 C13 F13 178.0(2) . . . . ?
C17 C14 C13 F13 -0.3(4) . . . . ?
C15 C14 C13 C12 -0.3(4) . . . . ?
C17 C14 C13 C12 -178.6(2) . . . . ?
C21 C26 C25 C24 2.2(4) . . . . ?
C26 C25 C24 C23 -2.2(4) . . . . ?
C26 C25 C24 C27 178.7(2) . . . . ?
F243 C27 C24 C23 60.6(3) . . . . ?
F241 C27 C24 C23 -179.3(2) . . . . ?
F242 C27 C24 C23 -60.2(3) . . . . ?
F243 C27 C24 C25 -120.3(3) . . . . ?
F241 C27 C24 C25 -0.3(4) . . . . ?
F242 C27 C24 C25 118.8(3) . . . . ?
C21 C22 C23 F23 -178.7(2) . . . . ?
C21 C22 C23 C24 1.6(4) . . . . ?
C25 C24 C23 F23 -179.4(2) . . . . ?
C27 C24 C23 F23 -0.4(4) . . . . ?
C25 C24 C23 C22 0.3(4) . . . . ?
C27 C24 C23 C22 179.4(2) . . . . ?
C12 C11 C16 C15 -0.3(4) . . . . ?
C10 C11 C16 C15 -179.1(2) . . . . ?
C15 C14 C17 F142 126.5(3) . . . . ?
C13 C14 C17 F142 -55.2(3) . . . . ?
C15 C14 C17 F143 -112.1(3) . . . . ?
C13 C14 C17 F143 66.1(3) . . . . ?
C15 C14 C17 F141 7.1(4) . . . . ?
C13 C14 C17 F141 -174.6(2) . . . . ?
F13 C13 C12 C11 -177.4(2) . . . . ?
C14 C13 C12 C11 0.9(4) . . . . ?
C16 C11 C12 C13 -0.6(4) . . . . ?
C10 C11 C12 C13 178.3(2) . . . . ?
S11 N11 C10 N12 -0.9(4) . . . . ?
S11 N11 C10 C11 177.57(19) . . . . ?
S12 N12 C10 N11 0.3(4) . . . . ?
S12 N12 C10 C11 -178.26(19) . . . . ?
C16 C11 C10 N11 16.2(4) . . . . ?
C12 C11 C10 N11 -162.7(2) . . . . ?
C16 C11 C10 N12 -165.2(2) . . . . ?
C12 C11 C10 N12 15.9(4) . . . . ?
S22 N22 C20 N21 -1.1(4) . . . . ?
S22 N22 C20 C21 177.7(2) . . . . ?
S21 N21 C20 N22 0.6(4) . . . . ?
S21 N21 C20 C21 -178.18(19) . . . . ?
C13 C14 C15 C16 -0.6(4) . . . . ?
C17 C14 C15 C16 177.6(2) . . . . ?
C11 C16 C15 C14 0.9(4) . . . . ?
C23 C22 C21 C26 -1.6(4) . . . . ?
C23 C22 C21 C20 179.4(2) . . . . ?
C25 C26 C21 C22 -0.3(4) . . . . ?
C25 C26 C21 C20 178.8(2) . . . . ?
N22 C20 C21 C22 18.1(4) . . . . ?
N21 C20 C21 C22 -163.0(3) . . . . ?
N22 C20 C21 C26 -160.9(3) . . . . ?
N21 C20 C21 C26 18.0(4) . . . . ?
